data_2219194
loop_
_publ_author_name
'Zhang, Zhong'
'Geng, Zhi-Rong'
'Zhao, Qun'
'Wang, Zhi-Lin'

_publ_section_title
Dichlorido(dimethylformamide-\k<i>O</i>)[1,4,7-tris(2-cyanoethyl)-1,4,7-triazacyclononane-\k^3^<i>N</i>^1^,<i>N</i>^4^,<i>N</i>^7^]cobalt(II)
_journal_coeditor_code WW2123
_journal_issue 8
_journal_name_full 'Acta Crystallographica Section E'
_journal_page_first m1041
_journal_page_last m1042
_journal_paper_doi 10.1107/S160053680802179X
_journal_volume 64
_journal_year 2008
_chemical_formula_iupac '[Co Cl2 (C15 H24 N6) (C3 H7 N O)]'
_chemical_formula_moiety 'C18 H31 Cl2 Co N7 O'
_chemical_formula_sum 'C18 H31 Cl2 Co N7 O'
_chemical_formula_weight 491.33
_chemical_name_systematic
;
Dichlorido(dimethylformamide-\k<i>O</i>)[1,4,7-tris(2-cyanoethyl)-1,4,7-
triazacyclononane-\k^3^<i>N</i>^1^,<i>N</i>^4^,<i>N</i>^7^]cobalt(II)
;
_space_group_IT_number 14
_symmetry_cell_setting monoclinic
_symmetry_space_group_name_Hall '-P 2yn'
_symmetry_space_group_name_H-M 'P 1 21/n 1'
_atom_sites_solution_hydrogens geom
_atom_sites_solution_primary direct
_atom_sites_solution_secondary difmap
_audit_creation_method SHELXL-97
_cell_angle_alpha 90.00
_cell_angle_beta 97.936(4)
_cell_angle_gamma 90.00
_cell_formula_units_Z 4
_cell_length_a 9.787(2)
_cell_length_b 19.710(5)
_cell_length_c 12.370(3)
_cell_measurement_reflns_used 915
_cell_measurement_temperature 298(2)
_cell_measurement_theta_max 26.29
_cell_measurement_theta_min 3.24
_cell_volume 2363.3(10)
_computing_cell_refinement 'SAINT (Bruker, 2000)'
_computing_data_collection 'SMART (Bruker, 2000)'
_computing_data_reduction 'SAINT (Bruker, 2000)'
_computing_molecular_graphics 'SHELXTL (Sheldrick, 2008) and ORTEP-3 (Farrugia, 1997)'
_computing_publication_material 'SHELXTL (Sheldrick, 2008)'
_computing_structure_refinement 'SHELXTL (Sheldrick, 2008)'
_computing_structure_solution 'SHELXTL (Sheldrick, 2008)'
_diffrn_ambient_temperature 298(2)
_diffrn_measured_fraction_theta_full 0.997
_diffrn_measured_fraction_theta_max 0.997
_diffrn_measurement_device_type 'Bruker SMART APEX CCD area-detector'
_diffrn_measurement_method '\w and \f'
_diffrn_radiation_monochromator graphite
_diffrn_radiation_source 'sealed tube'
_diffrn_radiation_type MoK\a
_diffrn_radiation_wavelength 0.71073
_diffrn_reflns_av_R_equivalents 0.0520
_diffrn_reflns_av_sigmaI/netI 0.0737
_diffrn_reflns_limit_h_max 12
_diffrn_reflns_limit_h_min -11
_diffrn_reflns_limit_k_max 24
_diffrn_reflns_limit_k_min -22
_diffrn_reflns_limit_l_max 15
_diffrn_reflns_limit_l_min -14
_diffrn_reflns_number 12542
_diffrn_reflns_theta_full 26.00
_diffrn_reflns_theta_max 26.00
_diffrn_reflns_theta_min 1.96
_exptl_absorpt_coefficient_mu 0.975
_exptl_absorpt_correction_T_max 0.800
_exptl_absorpt_correction_T_min 0.746
_exptl_absorpt_correction_type multi-scan
_exptl_absorpt_process_details '(SADABS; Bruker, 2000)'
_exptl_crystal_colour purple
_exptl_crystal_density_diffrn 1.381
_exptl_crystal_density_method 'not measured'
_exptl_crystal_description block
_exptl_crystal_F_000 1028
_exptl_crystal_size_max 0.32
_exptl_crystal_size_mid 0.26
_exptl_crystal_size_min 0.24
_refine_diff_density_max 0.898
_refine_diff_density_min -0.784
_refine_ls_extinction_method none
_refine_ls_goodness_of_fit_ref 1.071
_refine_ls_hydrogen_treatment constr
_refine_ls_matrix_type full
_refine_ls_number_parameters 264
_refine_ls_number_reflns 4630
_refine_ls_number_restraints 0
_refine_ls_restrained_S_all 1.071
_refine_ls_R_factor_all 0.0944
_refine_ls_R_factor_gt 0.0665
_refine_ls_shift/su_max 0.000
_refine_ls_shift/su_mean 0.000
_refine_ls_structure_factor_coef Fsqd
_refine_ls_weighting_details 'calc w=1/[\s^2^(Fo^2^)+(0.0683P)^2^+1.5989P] where P=(Fo^2^+2Fc^2^)/3'
_refine_ls_weighting_scheme calc
_refine_ls_wR_factor_gt 0.1460
_refine_ls_wR_factor_ref 0.1537
_reflns_number_gt 3320
_reflns_number_total 4630
_reflns_threshold_expression I>2\s(I)
_cod_data_source_file ww2123.cif
_cod_data_source_block I
_cod_depositor_comments
;
The following automatic conversions were performed:
'_symmetry_cell_setting' value 'Monoclinic' changed to 'monoclinic'
according to '/home/saulius/struct/CIF-dictionaries/cif_core.dic'
dictionary named 'cif_core.dic' version 2.4.1 from 2010-06-29.

Automatic conversion script
Id: cif_fix_enum 1527 2010-12-29 10:47:43Z saulius 

The following automatic conversions were performed:

'_symmetry_cell_setting' value 'Monoclinic' changed to 'monoclinic'
according to /home/saulius/struct/CIF-dictionaries/cif_core.dic
dictionary named 'cif_core.dic' version 2.4.1 from 2010-06-29.

Automatic conversion script
Id: cif_fix_values 1715 2011-07-08 13:25:40Z adriana 
;
_cod_original_cell_volume 2363.5(10)
_cod_original_sg_symbol_H-M 'P 21/n'
_cod_database_code 2219194
_cod_database_fobs_code 2219194

loop_
_symmetry_equiv_pos_as_xyz
'x, y, z'
'-x+1/2, y+1/2, -z+1/2'
'-x, -y, -z'
'x-1/2, -y-1/2, z-1/2'

loop_
_atom_site_type_symbol
_atom_site_label
_atom_site_fract_x
_atom_site_fract_y
_atom_site_fract_z
_atom_site_U_iso_or_equiv
_atom_site_adp_type
_atom_site_calc_flag
_atom_site_refinement_flags
_atom_site_occupancy
C C1 0.2270(4) 0.8211(2) 0.3872(3) 0.0324(9) Uani d . 1
H H1A 0.2422 0.7803 0.4311 0.039 Uiso calc R 1
H H1B 0.2274 0.8595 0.4364 0.039 Uiso calc R 1
C C2 0.3432(4) 0.8292(2) 0.3190(4) 0.0361(10) Uani d . 1
H H2A 0.3394 0.8744 0.2878 0.043 Uiso calc R 1
H H2B 0.4308 0.8245 0.3658 0.043 Uiso calc R 1
C C3 0.3572(5) 0.7079(2) 0.2715(3) 0.0379(10) Uani d . 1
H H3A 0.3539 0.7075 0.3495 0.046 Uiso calc R 1
H H3B 0.4479 0.6923 0.2594 0.046 Uiso calc R 1
C C4 0.2498(5) 0.6602(2) 0.2164(4) 0.0389(10) Uani d . 1
H H4A 0.2658 0.6531 0.1415 0.047 Uiso calc R 1
H H4B 0.2586 0.6167 0.2533 0.047 Uiso calc R 1
C C5 0.0698(5) 0.6922(2) 0.3276(4) 0.0373(10) Uani d . 1
H H5A 0.1510 0.6860 0.3812 0.045 Uiso calc R 1
H H5B 0.0049 0.6564 0.3381 0.045 Uiso calc R 1
C C6 0.0060(4) 0.7591(2) 0.3466(3) 0.0303(9) Uani d . 1
H H6A -0.0840 0.7617 0.3028 0.036 Uiso calc R 1
H H6B -0.0072 0.7624 0.4227 0.036 Uiso calc R 1
C C7 0.0145(4) 0.8814(2) 0.3205(3) 0.0304(9) Uani d . 1
H H7A -0.0535 0.8830 0.2556 0.037 Uiso calc R 1
H H7B 0.0790 0.9182 0.3148 0.037 Uiso calc R 1
C C8 -0.0598(5) 0.8954(3) 0.4193(3) 0.0381(10) Uani d . 1
H H8A -0.1046 0.9393 0.4088 0.046 Uiso calc R 1
H H8B -0.1318 0.8617 0.4201 0.046 Uiso calc R 1
C C9 0.0240(6) 0.8954(3) 0.5263(4) 0.0466(12) Uani d . 1
C C10 0.4320(4) 0.7942(3) 0.1517(3) 0.0385(10) Uani d . 1
H H10A 0.3992 0.8346 0.1115 0.046 Uiso calc R 1
H H10B 0.4295 0.7572 0.0997 0.046 Uiso calc R 1
C C11 0.5839(5) 0.8060(3) 0.2025(4) 0.0446(12) Uani d . 1
H H11A 0.6046 0.7777 0.2669 0.054 Uiso calc R 1
H H11B 0.6442 0.7920 0.1505 0.054 Uiso calc R 1
C C12 0.6122(6) 0.8753(3) 0.2321(5) 0.0509(13) Uani d . 1
C C13 0.0065(5) 0.6472(2) 0.1419(4) 0.0413(11) Uani d . 1
H H13A 0.0278 0.6533 0.0683 0.050 Uiso calc R 1
H H13B -0.0832 0.6675 0.1447 0.050 Uiso calc R 1
C C14 -0.0065(6) 0.5711(2) 0.1614(5) 0.0510(13) Uani d . 1
H H14A -0.0061 0.5636 0.2390 0.061 Uiso calc R 1
H H14B -0.0950 0.5559 0.1244 0.061 Uiso calc R 1
C C15 0.0989(6) 0.5305(3) 0.1257(5) 0.0522(13) Uani d . 1
C C16 0.1312(5) 0.9111(2) 0.0171(4) 0.0413(11) Uani d . 1
H H16 0.0671 0.8850 -0.0274 0.050 Uiso calc R 1
C C17 0.2703(6) 1.0089(3) 0.0374(5) 0.0666(17) Uani d . 1
H H17A 0.2868 0.9934 0.1116 0.100 Uiso calc R 1
H H17B 0.2374 1.0548 0.0355 0.100 Uiso calc R 1
H H17C 0.3546 1.0068 0.0060 0.100 Uiso calc R 1
C C18 0.1187(6) 0.9877(3) -0.1311(5) 0.0618(16) Uani d . 1
H H18A 0.0484 0.9566 -0.1617 0.093 Uiso calc R 1
H H18B 0.1924 0.9880 -0.1749 0.093 Uiso calc R 1
H H18C 0.0802 1.0325 -0.1296 0.093 Uiso calc R 1
Cl Cl1 0.17722(12) 0.74778(6) -0.02560(9) 0.0444(3) Uani d . 1
Cl Cl2 -0.11597(11) 0.80786(5) 0.07777(8) 0.0339(2) Uani d . 1
Co Co1 0.12259(6) 0.78880(3) 0.14939(5) 0.03397(19) Uani d . 1
N N1 0.0910(4) 0.81680(18) 0.3190(3) 0.0329(8) Uani d . 1
N N2 0.3359(4) 0.77830(18) 0.2297(3) 0.0371(9) Uani d . 1
N N3 0.1097(4) 0.68609(18) 0.2168(3) 0.0319(8) Uani d . 1
N N4 0.0843(4) 0.8938(2) 0.6097(3) 0.0441(10) Uani d . 1
N N5 0.6313(5) 0.9298(2) 0.2543(4) 0.0551(12) Uani d . 1
N N6 0.1858(5) 0.4987(2) 0.0935(4) 0.0492(10) Uani d . 1
N N7 0.1708(4) 0.9672(2) -0.0227(3) 0.0470(10) Uani d . 1
O O1 0.1717(3) 0.88941(16) 0.1096(2) 0.0372(7) Uani d . 1

loop_
_atom_site_aniso_label
_atom_site_aniso_U_11
_atom_site_aniso_U_22
_atom_site_aniso_U_33
_atom_site_aniso_U_12
_atom_site_aniso_U_13
_atom_site_aniso_U_23
C1 0.030(2) 0.039(2) 0.025(2) 0.0038(18) -0.0088(16) -0.0029(17)
C2 0.029(2) 0.042(2) 0.036(2) -0.0020(18) -0.0027(17) 0.0042(19)
C3 0.039(2) 0.049(3) 0.024(2) 0.014(2) -0.0005(18) -0.0011(19)
C4 0.046(3) 0.035(2) 0.036(2) 0.013(2) 0.006(2) 0.0042(19)
C5 0.046(3) 0.035(2) 0.032(2) 0.001(2) 0.0073(19) 0.0015(19)
C6 0.025(2) 0.041(2) 0.0255(19) 0.0005(18) 0.0034(15) 0.0055(17)
C7 0.025(2) 0.041(2) 0.024(2) 0.0045(17) -0.0016(16) -0.0021(17)
C8 0.033(2) 0.050(3) 0.034(2) 0.004(2) 0.0127(19) 0.001(2)
C9 0.056(3) 0.055(3) 0.033(3) 0.004(2) 0.018(2) -0.008(2)
C10 0.032(2) 0.056(3) 0.026(2) 0.001(2) -0.0023(17) -0.005(2)
C11 0.023(2) 0.065(3) 0.045(3) 0.000(2) 0.0059(19) 0.004(2)
C12 0.042(3) 0.044(3) 0.069(4) -0.005(2) 0.016(3) 0.001(3)
C13 0.040(3) 0.041(3) 0.042(3) -0.002(2) 0.003(2) 0.001(2)
C14 0.055(3) 0.042(3) 0.056(3) -0.003(2) 0.007(2) -0.001(2)
C15 0.045(3) 0.048(3) 0.061(3) 0.006(2) -0.002(2) -0.010(3)
C16 0.047(3) 0.037(2) 0.039(3) -0.002(2) 0.003(2) 0.012(2)
C17 0.061(4) 0.070(4) 0.060(4) -0.030(3) -0.023(3) 0.017(3)
C18 0.061(4) 0.063(3) 0.062(4) -0.003(3) 0.009(3) 0.038(3)
Cl1 0.0365(6) 0.0568(7) 0.0392(6) 0.0011(5) 0.0027(4) -0.0050(5)
Cl2 0.0330(6) 0.0353(5) 0.0324(5) -0.0002(4) 0.0005(4) 0.0006(4)
Co1 0.0342(3) 0.0336(3) 0.0330(3) -0.0002(2) 0.0007(2) 0.0012(2)
N1 0.0301(19) 0.0342(18) 0.0343(19) 0.0050(15) 0.0037(15) 0.0049(15)
N2 0.035(2) 0.0317(19) 0.046(2) 0.0012(15) 0.0081(17) 0.0029(16)
N3 0.034(2) 0.0365(18) 0.0241(17) -0.0024(16) 0.0012(14) 0.0022(15)
N4 0.042(2) 0.052(2) 0.038(2) -0.0023(19) 0.0052(18) -0.0134(19)
N5 0.050(3) 0.060(3) 0.060(3) -0.011(2) 0.024(2) -0.011(2)
N6 0.047(3) 0.045(2) 0.052(2) 0.006(2) -0.002(2) -0.014(2)
N7 0.042(2) 0.055(2) 0.042(2) -0.012(2) -0.0004(17) 0.0153(19)
O1 0.0345(17) 0.0401(17) 0.0354(17) -0.0036(14) -0.0015(13) 0.0082(14)

loop_
_atom_type_symbol
_atom_type_description
_atom_type_scat_dispersion_real
_atom_type_scat_dispersion_imag
_atom_type_scat_source
C C 0.0033 0.0016 'International Tables Vol C Tables 4.2.6.8 and 6.1.1.4'
H H 0.0000 0.0000 'International Tables Vol C Tables 4.2.6.8 and 6.1.1.4'
N N 0.0061 0.0033 'International Tables Vol C Tables 4.2.6.8 and 6.1.1.4'
O O 0.0106 0.0060 'International Tables Vol C Tables 4.2.6.8 and 6.1.1.4'
Cl Cl 0.1484 0.1585 'International Tables Vol C Tables 4.2.6.8 and 6.1.1.4'
Co Co 0.3494 0.9721 'International Tables Vol C Tables 4.2.6.8 and 6.1.1.4'

loop_
_geom_angle_atom_site_label_1
_geom_angle_atom_site_label_2
_geom_angle_atom_site_label_3
_geom_angle
_geom_angle_publ_flag
N1 C1 C2 112.0(3) ?
N1 C1 H1A 109.2 ?
C2 C1 H1A 109.2 ?
N1 C1 H1B 109.2 ?
C2 C1 H1B 109.2 ?
H1A C1 H1B 107.9 ?
N2 C2 C1 112.4(4) ?
N2 C2 H2A 109.1 ?
C1 C2 H2A 109.1 ?
N2 C2 H2B 109.1 ?
C1 C2 H2B 109.1 ?
H2A C2 H2B 107.9 ?
N2 C3 C4 111.7(3) ?
N2 C3 H3A 109.3 ?
C4 C3 H3A 109.3 ?
N2 C3 H3B 109.3 ?
C4 C3 H3B 109.3 ?
H3A C3 H3B 107.9 ?
N3 C4 C3 112.2(4) ?
N3 C4 H4A 109.2 ?
C3 C4 H4A 109.2 ?
N3 C4 H4B 109.2 ?
C3 C4 H4B 109.2 ?
H4A C4 H4B 107.9 ?
N3 C5 C6 112.8(3) ?
N3 C5 H5A 109.0 ?
C6 C5 H5A 109.0 ?
N3 C5 H5B 109.0 ?
C6 C5 H5B 109.0 ?
H5A C5 H5B 107.8 ?
N1 C6 C5 112.5(3) ?
N1 C6 H6A 109.1 ?
C5 C6 H6A 109.1 ?
N1 C6 H6B 109.1 ?
C5 C6 H6B 109.1 ?
H6A C6 H6B 107.8 ?
N1 C7 C8 117.6(4) ?
N1 C7 H7A 107.9 ?
C8 C7 H7A 107.9 ?
N1 C7 H7B 107.9 ?
C8 C7 H7B 107.9 ?
H7A C7 H7B 107.2 ?
C9 C8 C7 117.1(4) ?
C9 C8 H8A 108.0 ?
C7 C8 H8A 108.0 ?
C9 C8 H8B 108.0 ?
C7 C8 H8B 108.0 ?
H8A C8 H8B 107.3 ?
N4 C9 C8 177.2(6) ?
N2 C10 C11 115.5(4) ?
N2 C10 H10A 108.4 ?
C11 C10 H10A 108.4 ?
N2 C10 H10B 108.4 ?
C11 C10 H10B 108.4 ?
H10A C10 H10B 107.5 ?
C12 C11 C10 112.8(4) ?
C12 C11 H11A 109.0 ?
C10 C11 H11A 109.0 ?
C12 C11 H11B 109.0 ?
C10 C11 H11B 109.0 ?
H11A C11 H11B 107.8 ?
N5 C12 C11 178.4(7) ?
N3 C13 C14 118.2(4) ?
N3 C13 H13A 107.8 ?
C14 C13 H13A 107.8 ?
N3 C13 H13B 107.8 ?
C14 C13 H13B 107.8 ?
H13A C13 H13B 107.1 ?
C15 C14 C13 115.1(5) ?
C15 C14 H14A 108.5 ?
C13 C14 H14A 108.5 ?
C15 C14 H14B 108.5 ?
C13 C14 H14B 108.5 ?
H14A C14 H14B 107.5 ?
N6 C15 C14 177.6(6) ?
O1 C16 N7 125.1(5) ?
O1 C16 H16 117.5 ?
N7 C16 H16 117.5 ?
N7 C17 H17A 109.5 ?
N7 C17 H17B 109.5 ?
H17A C17 H17B 109.5 ?
N7 C17 H17C 109.5 ?
H17A C17 H17C 109.5 ?
H17B C17 H17C 109.5 ?
N7 C18 H18A 109.5 ?
N7 C18 H18B 109.5 ?
H18A C18 H18B 109.5 ?
N7 C18 H18C 109.5 ?
H18A C18 H18C 109.5 ?
H18B C18 H18C 109.5 ?
O1 Co1 N2 87.78(12) yes
O1 Co1 N3 168.01(13) yes
N2 Co1 N3 80.93(13) yes
O1 Co1 N1 93.00(13) yes
N2 Co1 N1 81.07(14) yes
N3 Co1 N1 81.30(13) yes
O1 Co1 Cl2 90.45(9) yes
N2 Co1 Cl2 173.80(10) yes
N3 Co1 Cl2 100.34(10) yes
N1 Co1 Cl2 93.09(10) yes
O1 Co1 Cl1 91.12(9) yes
N2 Co1 Cl1 93.38(10) yes
N3 Co1 Cl1 93.58(10) yes
N1 Co1 Cl1 172.94(10) yes
Cl2 Co1 Cl1 92.60(4) yes
C6 N1 C1 113.8(3) ?
C6 N1 C7 111.0(3) ?
C1 N1 C7 111.2(3) ?
C6 N1 Co1 100.5(2) ?
C1 N1 Co1 108.7(3) ?
C7 N1 Co1 111.2(2) ?
C10 N2 C3 110.8(3) ?
C10 N2 C2 112.0(3) ?
C3 N2 C2 112.4(3) ?
C10 N2 Co1 109.8(3) ?
C3 N2 Co1 109.0(3) ?
C2 N2 Co1 102.6(3) ?
C4 N3 C5 113.5(3) ?
C4 N3 C13 112.0(3) ?
C5 N3 C13 112.0(4) ?
C4 N3 Co1 102.5(3) ?
C5 N3 Co1 108.2(3) ?
C13 N3 Co1 108.0(3) ?
C16 N7 C17 121.4(4) ?
C16 N7 C18 120.9(5) ?
C17 N7 C18 117.6(4) ?
C16 O1 Co1 119.1(3) ?

loop_
_geom_bond_atom_site_label_1
_geom_bond_atom_site_label_2
_geom_bond_distance
_geom_bond_publ_flag
C1 N1 1.477(5) ?
C1 C2 1.515(6) ?
C1 H1A 0.9700 ?
C1 H1B 0.9700 ?
C2 N2 1.487(6) ?
C2 H2A 0.9700 ?
C2 H2B 0.9700 ?
C3 N2 1.486(6) ?
C3 C4 1.501(7) ?
C3 H3A 0.9700 ?
C3 H3B 0.9700 ?
C4 N3 1.464(6) ?
C4 H4A 0.9700 ?
C4 H4B 0.9700 ?
C5 N3 1.481(5) ?
C5 C6 1.491(6) ?
C5 H5A 0.9700 ?
C5 H5B 0.9700 ?
C6 N1 1.477(5) ?
C6 H6A 0.9700 ?
C6 H6B 0.9700 ?
C7 N1 1.478(5) ?
C7 C8 1.531(6) ?
C7 H7A 0.9700 ?
C7 H7B 0.9700 ?
C8 C9 1.458(7) ?
C8 H8A 0.9700 ?
C8 H8B 0.9700 ?
C9 N4 1.116(6) ?
C10 N2 1.470(6) ?
C10 C11 1.550(6) ?
C10 H10A 0.9700 ?
C10 H10B 0.9700 ?
C11 C12 1.432(8) ?
C11 H11A 0.9700 ?
C11 H11B 0.9700 ?
C12 N5 1.119(6) ?
C13 N3 1.486(6) ?
C13 C14 1.526(7) ?
C13 H13A 0.9700 ?
C13 H13B 0.9700 ?
C14 C15 1.423(7) ?
C14 H14A 0.9700 ?
C14 H14B 0.9700 ?
C15 N6 1.170(6) ?
C16 O1 1.235(5) ?
C16 N7 1.291(6) ?
C16 H16 0.9300 ?
C17 N7 1.405(6) ?
C17 H17A 0.9600 ?
C17 H17B 0.9600 ?
C17 H17C 0.9600 ?
C18 N7 1.426(6) ?
C18 H18A 0.9600 ?
C18 H18B 0.9600 ?
C18 H18C 0.9600 ?
Cl1 Co1 2.4382(14) yes
Cl2 Co1 2.4096(13) yes
Co1 O1 2.114(3) yes
Co1 N2 2.194(4) yes
Co1 N3 2.200(4) yes
Co1 N1 2.232(4) yes

loop_
_geom_hbond_atom_site_label_D
_geom_hbond_atom_site_label_H
_geom_hbond_atom_site_label_A
_geom_hbond_site_symmetry_A
_geom_hbond_distance_DH
_geom_hbond_distance_HA
_geom_hbond_distance_DA
_geom_hbond_angle_DHA
C1 H1A Cl2 4_676 0.97 2.75 3.658(4) 157
C2 H2A O1 . 0.97 2.58 3.120(5) 116
C3 H3A Cl2 4_676 0.97 2.81 3.774(4) 170
C7 H7A Cl2 . 0.97 2.65 3.419(4) 136
C10 H10A O1 . 0.97 2.47 3.149(6) 127
C10 H10B Cl1 . 0.97 2.73 3.218(4) 111
C11 H11A Cl1 4_676 0.97 2.62 3.525(5) 156
C11 H11B Cl2 1_655 0.97 2.65 3.502(5) 147
C13 H13A Cl1 . 0.97 2.72 3.460(5) 133
C16 H16 Cl2 . 0.93 2.80 3.325(5) 117
C17 H17A O1 . 0.96 2.34 2.741(7) 105
